data_7212136
loop_
_publ_author_name
'Xue, Fumin'
'Ma, Yan'
'Fu, Limin'
'Hao, Rui'
'Shao, Guangsheng'
'Tang, Minxian'
'Zhang, Jianping'
'Wang, Yuan'

_publ_section_title
;
 A europium complex with enhanced long-wavelength sensitized luminescent
 properties.
;
_journal_issue 13
_journal_name_full 'Physical chemistry chemical physics : PCCP'
_journal_page_first 3195
_journal_page_last 3202
_journal_paper_doi 10.1039/b920448b
_journal_volume 12
_journal_year 2010
_chemical_formula_moiety 'C23 H28 N8'
_chemical_formula_sum 'C23 H28 N8'
_chemical_formula_weight 416.53
_chemical_name_systematic
;
?
;
_space_group_IT_number 60
_symmetry_cell_setting orthorhombic
_symmetry_space_group_name_Hall '-P 2n 2ab'
_symmetry_space_group_name_H-M 'P b c n'
_atom_sites_solution_hydrogens geom
_atom_sites_solution_primary direct
_atom_sites_solution_secondary difmap
_audit_creation_method SHELXL-97
_cell_angle_alpha 90.00
_cell_angle_beta 90.00
_cell_angle_gamma 90.00
_cell_formula_units_Z 4
_cell_length_a 16.807(3)
_cell_length_b 16.647(3)
_cell_length_c 7.6875(15)
_cell_measurement_temperature 296(2)
_cell_volume 2150.9(7)
_computing_structure_refinement 'SHELXL-97 (Sheldrick, 1997)'
_computing_structure_solution 'SHELXS-97 (Sheldrick, 1990)'
_diffrn_ambient_temperature 296(2)
_diffrn_measured_fraction_theta_full 0.991
_diffrn_measured_fraction_theta_max 0.991
_diffrn_radiation_monochromator graphite
_diffrn_radiation_source 'fine-focus sealed tube'
_diffrn_radiation_type MoK\a
_diffrn_radiation_wavelength 0.71073
_diffrn_reflns_av_R_equivalents 0.0000
_diffrn_reflns_av_sigmaI/netI 0.0750
_diffrn_reflns_limit_h_max 18
_diffrn_reflns_limit_h_min 0
_diffrn_reflns_limit_k_max 0
_diffrn_reflns_limit_k_min -18
_diffrn_reflns_limit_l_max 8
_diffrn_reflns_limit_l_min 0
_diffrn_reflns_number 1489
_diffrn_reflns_theta_full 23.00
_diffrn_reflns_theta_max 23.00
_diffrn_reflns_theta_min 3.45
_exptl_absorpt_coefficient_mu 0.082
_exptl_absorpt_correction_T_max 0.9878
_exptl_absorpt_correction_T_min 0.9631
_exptl_crystal_colour colorless
_exptl_crystal_density_diffrn 1.286
_exptl_crystal_density_method 'not measured'
_exptl_crystal_description plate
_exptl_crystal_F_000 888
_exptl_crystal_size_max 0.46
_exptl_crystal_size_mid 0.42
_exptl_crystal_size_min 0.15
_refine_diff_density_max 0.212
_refine_diff_density_min -0.201
_refine_diff_density_rms 0.041
_refine_ls_extinction_method none
_refine_ls_goodness_of_fit_ref 0.875
_refine_ls_hydrogen_treatment constr
_refine_ls_matrix_type full
_refine_ls_number_parameters 143
_refine_ls_number_reflns 1489
_refine_ls_number_restraints 0
_refine_ls_restrained_S_all 0.875
_refine_ls_R_factor_all 0.0961
_refine_ls_R_factor_gt 0.0568
_refine_ls_shift/su_max 0.000
_refine_ls_shift/su_mean 0.000
_refine_ls_structure_factor_coef Fsqd
_refine_ls_weighting_details 'calc w=1/[\s^2^(Fo^2^)+(0.0910P)^2^+0.0000P] where P=(Fo^2^+2Fc^2^)/3'
_refine_ls_weighting_scheme calc
_refine_ls_wR_factor_gt 0.1517
_refine_ls_wR_factor_ref 0.1644
_reflns_number_gt 808
_reflns_number_total 1489
_reflns_threshold_expression >2sigma(I)
_cod_data_source_file b920448b.txt
_cod_data_source_block ligand_dpbt
_cod_depositor_comments
;
The following automatic conversions were performed:

'_symmetry_cell_setting' value 'Orthorhombic' changed to
'orthorhombic' according to
/home/saulius/struct/CIF-dictionaries/cif_core.dic dictionary named
'cif_core.dic' version 2.4.2 from 2011-04-26.

Automatic conversion script
Id: cif_fix_values 1891 2012-01-12 08:04:46Z andrius 
;
_cod_original_sg_symbol_H-M Pbcn
_cod_database_code 7212136

loop_
_symmetry_equiv_pos_as_xyz
'x, y, z'
'-x+1/2, -y+1/2, z+1/2'
'-x, y, -z+1/2'
'x+1/2, -y+1/2, -z'
'-x, -y, -z'
'x-1/2, y-1/2, -z-1/2'
'x, -y, z-1/2'
'-x-1/2, y-1/2, z'

loop_
_atom_site_label
_atom_site_type_symbol
_atom_site_fract_x
_atom_site_fract_y
_atom_site_fract_z
_atom_site_U_iso_or_equiv
_atom_site_adp_type
_atom_site_occupancy
_atom_site_symmetry_multiplicity
_atom_site_calc_flag
_atom_site_refinement_flags
N1 N 0.0000 0.3227(2) 0.7500 0.0701(13) Uani 1 2 d S
N2 N 0.06447(15) -0.05507(16) 0.6869(4) 0.0484(8) Uani 1 1 d .
N3 N 0.0000 -0.1794(2) 0.7500 0.0484(10) Uani 1 2 d S
N4 N 0.12388(17) -0.17645(15) 0.6163(4) 0.0492(8) Uani 1 1 d .
N5 N 0.12364(18) -0.25844(16) 0.6211(4) 0.0576(9) Uani 1 1 d .
C1 C 0.0000 0.2414(3) 0.7500 0.0539(14) Uani 1 2 d S
C2 C 0.0584(2) 0.1961(2) 0.6644(5) 0.0602(11) Uani 1 1 d .
H2 H 0.0985 0.2229 0.6047 0.072 Uiso 1 1 calc R
C3 C 0.05880(19) 0.1149(2) 0.6650(5) 0.0521(10) Uani 1 1 d .
H3 H 0.0993 0.0877 0.6072 0.062 Uiso 1 1 calc R
C4 C 0.0000 0.0709(3) 0.7500 0.0449(12) Uani 1 2 d S
C5 C 0.0000 -0.0172(3) 0.7500 0.0448(12) Uani 1 2 d S
C6 C 0.0594(2) -0.1341(2) 0.6875(4) 0.0452(9) Uani 1 1 d .
C7 C 0.2090(2) -0.0606(2) 0.5000(6) 0.0715(12) Uani 1 1 d .
H7A H 0.1690 -0.0274 0.5527 0.107 Uiso 1 1 calc R
H7B H 0.2105 -0.0506 0.3771 0.107 Uiso 1 1 calc R
H7C H 0.2599 -0.0482 0.5500 0.107 Uiso 1 1 calc R
C8 C 0.1899(2) -0.1466(2) 0.5316(5) 0.0531(10) Uani 1 1 d .
C9 C 0.2313(2) -0.2128(2) 0.4830(5) 0.0612(10) Uani 1 1 d .
H9 H 0.2792 -0.2133 0.4226 0.073 Uiso 1 1 calc R
C10 C 0.1895(2) -0.2793(2) 0.5395(5) 0.0623(11) Uani 1 1 d .
C11 C 0.2109(3) -0.3663(2) 0.5221(6) 0.0895(15) Uani 1 1 d .
H11A H 0.1704 -0.3986 0.5756 0.134 Uiso 1 1 calc R
H11B H 0.2609 -0.3760 0.5785 0.134 Uiso 1 1 calc R
H11C H 0.2150 -0.3800 0.4012 0.134 Uiso 1 1 calc R
C12 C 0.0629(3) 0.3704(3) 0.6633(7) 0.1016(17) Uani 1 1 d .
H12A H 0.1135 0.3431 0.6759 0.122 Uiso 1 1 calc R
H12B H 0.0671 0.4224 0.7194 0.122 Uiso 1 1 calc R
C13 C 0.0445(3) 0.3825(3) 0.4662(8) 0.127(2) Uani 1 1 d .
H13A H 0.0862 0.4134 0.4136 0.190 Uiso 1 1 calc R
H13B H -0.0052 0.4103 0.4535 0.190 Uiso 1 1 calc R
H13C H 0.0411 0.3310 0.4101 0.190 Uiso 1 1 calc R

loop_
_atom_site_aniso_label
_atom_site_aniso_U_11
_atom_site_aniso_U_22
_atom_site_aniso_U_33
_atom_site_aniso_U_23
_atom_site_aniso_U_13
_atom_site_aniso_U_12
N1 0.080(3) 0.044(3) 0.087(4) 0.000 0.012(3) 0.000
N2 0.0470(18) 0.0409(17) 0.0573(19) -0.0001(14) -0.0026(14) -0.0009(14)
N3 0.049(2) 0.048(2) 0.048(3) 0.000 0.001(2) 0.000
N4 0.0473(17) 0.0450(17) 0.0553(18) -0.0034(15) 0.0020(16) 0.0075(14)
N5 0.056(2) 0.0484(18) 0.069(2) -0.0052(15) 0.0009(18) 0.0057(15)
C1 0.054(3) 0.051(3) 0.057(3) 0.000 -0.008(3) 0.000
C2 0.060(3) 0.057(2) 0.064(3) 0.0052(19) -0.001(2) -0.0072(19)
C3 0.049(2) 0.054(2) 0.054(2) 0.0008(18) -0.0014(18) -0.0061(18)
C4 0.049(3) 0.045(3) 0.040(3) 0.000 -0.004(3) 0.000
C5 0.040(3) 0.055(3) 0.040(3) 0.000 -0.006(2) 0.000
C6 0.040(2) 0.059(2) 0.0365(19) -0.0011(17) -0.0052(16) 0.0037(18)
C7 0.057(2) 0.067(2) 0.091(3) 0.003(2) 0.011(2) 0.001(2)
C8 0.046(2) 0.060(2) 0.054(2) -0.0028(19) -0.0018(18) 0.0070(19)
C9 0.049(2) 0.070(3) 0.064(2) 0.004(2) 0.0018(19) 0.012(2)
C10 0.061(3) 0.059(3) 0.066(3) -0.001(2) -0.005(2) 0.016(2)
C11 0.092(3) 0.068(3) 0.108(4) -0.014(3) -0.002(3) 0.023(2)
C12 0.111(4) 0.075(3) 0.119(5) -0.004(3) -0.001(3) -0.001(3)
C13 0.115(4) 0.124(4) 0.141(6) 0.058(4) 0.017(4) 0.007(4)

loop_
_atom_type_symbol
_atom_type_description
_atom_type_scat_dispersion_real
_atom_type_scat_dispersion_imag
_atom_type_scat_source
C C 0.0033 0.0016 'International Tables Vol C Tables 4.2.6.8 and 6.1.1.4'
H H 0.0000 0.0000 'International Tables Vol C Tables 4.2.6.8 and 6.1.1.4'
N N 0.0061 0.0033 'International Tables Vol C Tables 4.2.6.8 and 6.1.1.4'

loop_
_geom_angle_atom_site_label_1
_geom_angle_atom_site_label_2
_geom_angle_atom_site_label_3
_geom_angle
_geom_angle_site_symmetry_1
_geom_angle_site_symmetry_3
C1 N1 C12 122.4(2) . .
C1 N1 C12 122.4(2) . 3_556
C12 N1 C12 115.2(5) . 3_556
C6 N2 C5 114.5(3) . .
C6 N3 C6 111.6(4) . 3_556
N5 N4 C8 112.0(3) . .
N5 N4 C6 119.3(3) . .
C8 N4 C6 128.6(3) . .
C10 N5 N4 104.4(3) . .
N1 C1 C2 122.6(2) . 3_556
N1 C1 C2 122.6(2) . .
C2 C1 C2 114.8(5) 3_556 .
C3 C2 C1 122.7(4) . .
C2 C3 C4 121.6(4) . .
C3 C4 C3 116.6(4) 3_556 .
C3 C4 C5 121.7(2) 3_556 .
C3 C4 C5 121.7(2) . .
N2 C5 N2 124.1(4) 3_556 .
N2 C5 C4 118.0(2) 3_556 .
N2 C5 C4 118.0(2) . .
N2 C6 N3 127.6(3) . .
N2 C6 N4 116.7(3) . .
N3 C6 N4 115.7(3) . .
C9 C8 N4 104.5(3) . .
C9 C8 C7 128.8(3) . .
N4 C8 C7 126.7(3) . .
C8 C9 C10 107.7(3) . .
N5 C10 C9 111.4(3) . .
N5 C10 C11 119.9(4) . .
C9 C10 C11 128.6(4) . .
N1 C12 C13 111.4(4) . .

loop_
_geom_bond_atom_site_label_1
_geom_bond_atom_site_label_2
_geom_bond_distance
_geom_bond_site_symmetry_2
N1 C1 1.354(6) .
N1 C12 1.480(5) .
N1 C12 1.480(5) 3_556
N2 C6 1.319(4) .
N2 C5 1.344(3) .
N3 C6 1.340(4) .
N3 C6 1.340(4) 3_556
N4 N5 1.365(3) .
N4 C8 1.379(4) .
N4 C6 1.403(4) .
N5 C10 1.318(4) .
C1 C2 1.402(4) 3_556
C1 C2 1.402(4) .
C2 C3 1.352(5) .
C3 C4 1.393(4) .
C4 C3 1.393(4) 3_556
C4 C5 1.467(6) .
C5 N2 1.344(3) 3_556
C7 C8 1.487(5) .
C8 C9 1.356(4) .
C9 C10 1.382(5) .
C10 C11 1.498(5) .
C12 C13 1.560(7) .
